data_9014376
loop_
_publ_author_name
'Galuskin, E. V.'
'Armbruster, T.'
'Galuskina, I. O.'
'Lazic, B.'
'Winiarski, A.'
'Gazeev, V. M.'
'Dzierzanowski, P.'
'Zadov, A. E.'
'Pertzev, N. N.'
'Wrzalik, R.'
'Gurbanov, A. G.'
'Janeczek, J.'

_publ_section_title
;
 Vorlanite (Ca(U6+)O4 - A new mineral from the Upper Chegem caldera,
 Kabardino-Balkaria, Northern Caucasus, Russia
 Note: fluorite structure
;
_journal_name_full 'American Mineralogist'
_journal_page_first 188
_journal_page_last 196
_journal_paper_doi 10.2138/am.2011.3610
_journal_volume 96
_journal_year 2011
_chemical_compound_source 'Upper Chegem caldera, Kabardino-Balkaria, Northern Caucasus, Russia'
_chemical_formula_sum 'Ca0.53 O2 U0.47'
_chemical_name_mineral Vorlanite
_space_group_IT_number 225
_symmetry_space_group_name_Hall '-F 4 2 3'
_symmetry_space_group_name_H-M 'F m -3 m'
_cell_angle_alpha 90
_cell_angle_beta 90
_cell_angle_gamma 90
_cell_length_a 5.3813
_cell_length_b 5.3813
_cell_length_c 5.3813
_cell_formula_units_Z 4
_cell_volume 155.834
_database_code_amcsd 0017876
_exptl_crystal_density_diffrn 7.038
_cod_original_formula_sum '(U.47 Ca.53) O2'
_cod_database_code 9014376

loop_
_space_group_symop_operation_xyz
x,y,z
x,1/2+y,1/2+z
1/2+x,y,1/2+z
1/2+x,1/2+y,z
z,-x,y
z,1/2-x,1/2+y
1/2+z,-x,1/2+y
1/2+z,1/2-x,y
-y,z,-x
-y,1/2+z,1/2-x
1/2-y,z,1/2-x
1/2-y,1/2+z,-x
x,-y,z
x,1/2-y,1/2+z
1/2+x,-y,1/2+z
1/2+x,1/2-y,z
-z,x,-y
-z,1/2+x,1/2-y
1/2-z,x,1/2-y
1/2-z,1/2+x,-y
y,-z,x
y,1/2-z,1/2+x
1/2+y,-z,1/2+x
1/2+y,1/2-z,x
-x,y,-z
-x,1/2+y,1/2-z
1/2-x,y,1/2-z
1/2-x,1/2+y,-z
x,-z,-y
x,1/2-z,1/2-y
1/2+x,-z,1/2-y
1/2+x,1/2-z,-y
-z,y,x
-z,1/2+y,1/2+x
1/2-z,y,1/2+x
1/2-z,1/2+y,x
y,-x,-z
y,1/2-x,1/2-z
1/2+y,-x,1/2-z
1/2+y,1/2-x,-z
-x,z,y
-x,1/2+z,1/2+y
1/2-x,z,1/2+y
1/2-x,1/2+z,y
z,-y,-x
z,1/2-y,1/2-x
1/2+z,-y,1/2-x
1/2+z,1/2-y,-x
-y,x,z
-y,1/2+x,1/2+z
1/2-y,x,1/2+z
1/2-y,1/2+x,z
x,z,y
x,1/2+z,1/2+y
1/2+x,z,1/2+y
1/2+x,1/2+z,y
-z,-y,-x
-z,1/2-y,1/2-x
1/2-z,-y,1/2-x
1/2-z,1/2-y,-x
y,x,z
y,1/2+x,1/2+z
1/2+y,x,1/2+z
1/2+y,1/2+x,z
-x,-z,-y
-x,1/2-z,1/2-y
1/2-x,-z,1/2-y
1/2-x,1/2-z,-y
z,y,x
z,1/2+y,1/2+x
1/2+z,y,1/2+x
1/2+z,1/2+y,x
-y,-x,-z
-y,1/2-x,1/2-z
1/2-y,-x,1/2-z
1/2-y,1/2-x,-z
z,x,-y
z,1/2+x,1/2-y
1/2+z,x,1/2-y
1/2+z,1/2+x,-y
-y,-z,x
-y,1/2-z,1/2+x
1/2-y,-z,1/2+x
1/2-y,1/2-z,x
x,y,-z
x,1/2+y,1/2-z
1/2+x,y,1/2-z
1/2+x,1/2+y,-z
-z,-x,y
-z,1/2-x,1/2+y
1/2-z,-x,1/2+y
1/2-z,1/2-x,y
y,z,-x
y,1/2+z,1/2-x
1/2+y,z,1/2-x
1/2+y,1/2+z,-x
-x,-y,z
-x,1/2-y,1/2+z
1/2-x,-y,1/2+z
1/2-x,1/2-y,z
-z,x,y
-z,1/2+x,1/2+y
1/2-z,x,1/2+y
1/2-z,1/2+x,y
y,-z,-x
y,1/2-z,1/2-x
1/2+y,-z,1/2-x
1/2+y,1/2-z,-x
-x,y,z
-x,1/2+y,1/2+z
1/2-x,y,1/2+z
1/2-x,1/2+y,z
z,-x,-y
z,1/2-x,1/2-y
1/2+z,-x,1/2-y
1/2+z,1/2-x,-y
-y,z,x
-y,1/2+z,1/2+x
1/2-y,z,1/2+x
1/2-y,1/2+z,x
x,-y,-z
x,1/2-y,1/2-z
1/2+x,-y,1/2-z
1/2+x,1/2-y,-z
-x,z,-y
-x,1/2+z,1/2-y
1/2-x,z,1/2-y
1/2-x,1/2+z,-y
z,-y,x
z,1/2-y,1/2+x
1/2+z,-y,1/2+x
1/2+z,1/2-y,x
-y,x,-z
-y,1/2+x,1/2-z
1/2-y,x,1/2-z
1/2-y,1/2+x,-z
x,-z,y
x,1/2-z,1/2+y
1/2+x,-z,1/2+y
1/2+x,1/2-z,y
-z,y,-x
-z,1/2+y,1/2-x
1/2-z,y,1/2-x
1/2-z,1/2+y,-x
y,-x,z
y,1/2-x,1/2+z
1/2+y,-x,1/2+z
1/2+y,1/2-x,z
-x,-z,y
-x,1/2-z,1/2+y
1/2-x,-z,1/2+y
1/2-x,1/2-z,y
z,y,-x
z,1/2+y,1/2-x
1/2+z,y,1/2-x
1/2+z,1/2+y,-x
-y,-x,z
-y,1/2-x,1/2+z
1/2-y,-x,1/2+z
1/2-y,1/2-x,z
x,z,-y
x,1/2+z,1/2-y
1/2+x,z,1/2-y
1/2+x,1/2+z,-y
-z,-y,x
-z,1/2-y,1/2+x
1/2-z,-y,1/2+x
1/2-z,1/2-y,x
y,x,-z
y,1/2+x,1/2-z
1/2+y,x,1/2-z
1/2+y,1/2+x,-z
-z,-x,-y
-z,1/2-x,1/2-y
1/2-z,-x,1/2-y
1/2-z,1/2-x,-y
y,z,x
y,1/2+z,1/2+x
1/2+y,z,1/2+x
1/2+y,1/2+z,x
-x,-y,-z
-x,1/2-y,1/2-z
1/2-x,-y,1/2-z
1/2-x,1/2-y,-z
z,x,y
z,1/2+x,1/2+y
1/2+z,x,1/2+y
1/2+z,1/2+x,y
-y,-z,-x
-y,1/2-z,1/2-x
1/2-y,-z,1/2-x
1/2-y,1/2-z,-x

loop_
_atom_site_aniso_label
_atom_site_aniso_U_11
_atom_site_aniso_U_22
_atom_site_aniso_U_33
_atom_site_aniso_U_12
_atom_site_aniso_U_13
_atom_site_aniso_U_23
U 0.01790 0.01790 0.01790 0.00000 0.00000 0.00000
Ca 0.01790 0.01790 0.01790 0.00000 0.00000 0.00000
O 0.05700 0.05700 0.05700 0.00000 0.00000 0.00000

loop_
_atom_site_label
_atom_site_fract_x
_atom_site_fract_y
_atom_site_fract_z
_atom_site_occupancy
_atom_site_U_iso_or_equiv
U 0.00000 0.50000 0.00000 0.47000 0.01790
Ca 0.00000 0.50000 0.00000 0.53000 0.01790
O 0.25000 0.25000 0.25000 1.00000 0.05700

loop_
_cod_related_entry_id
_cod_related_entry_database
_cod_related_entry_code
1 AMCSD 0017876
